data_4107950
loop_
_publ_author_name
'Yves Canac'
'Christine Lepetit'
'Mohammed Abdalilah'
'Carine Duhayon'
'Remi Chauvin'

_publ_contact_author_address
; 
Laboratoire de Chimie de Coordination
205 route de Narbonne
31077 Toulouse Cedex 04, FRANCE
;
_publ_contact_author_email yves.canac@lcc-toulouse.fr
_publ_contact_author_name 'Yves Canac'
_publ_section_title
;
 Diaminocarbene and Phosphonium Ylide Ligands: A Systematic Comparison of
 their Donor Character
;
_journal_name_full 'Journal of the American Chemical Society'
_journal_page_first 8406
_journal_page_last 8413
_journal_paper_doi 10.1021/ja801159v
_journal_volume 130
_journal_year 2008
_chemical_formula_moiety 'C31 H34 Cl N2 P Rh, C F3 O3 S'
_chemical_formula_sum 'C32 H34 Cl F3 N2 O3 P Rh S'
_chemical_formula_weight 753.03
_space_group_IT_number 2
_symmetry_cell_setting triclinic
_symmetry_space_group_name_Hall '-P 1'
_symmetry_space_group_name_H-M 'P -1'
_atom_sites_solution_hydrogens geom
_atom_sites_solution_primary direct
_audit_creation_date 07-07-24
_audit_creation_method CRYSTALS_ver_12.84
_cell_angle_alpha 82.894(12)
_cell_angle_beta 84.034(11)
_cell_angle_gamma 78.412(11)
_cell_formula_units_Z 2
_cell_length_a 9.8451(8)
_cell_length_b 11.9474(12)
_cell_length_c 16.0624(15)
_cell_measurement_reflns_used 8000
_cell_measurement_temperature 180
_cell_measurement_theta_max 25
_cell_measurement_theta_min 3
_cell_volume 1830.5(3)
_computing_cell_refinement 'IPDS (Stoe & Cie, 1996)'
_computing_data_collection 'IPDS (Stoe & Cie, 1996)'
_computing_data_reduction 'XRED (Stoe & Cie 1996)'
_computing_molecular_graphics 'CAMERON (Watkin et al., 1996)'
_computing_publication_material 'CRYSTALS (Betteridge et al., 2003)'
_computing_structure_refinement 'CRYSTALS (Betteridge et al., 2003)'
_computing_structure_solution 'SIR92 (Altomare et al., 1994)'
_diffrn_ambient_temperature 180
_diffrn_measured_fraction_theta_full 0.940
_diffrn_measured_fraction_theta_max 0.931
_diffrn_measurement_device_type 'Stoe IPDS'
_diffrn_measurement_method '\f scans'
_diffrn_radiation_monochromator graphite
_diffrn_radiation_type 'Mo K\a'
_diffrn_radiation_wavelength 0.71073
_diffrn_reflns_av_R_equivalents 0.050
_diffrn_reflns_limit_h_max 11
_diffrn_reflns_limit_h_min -11
_diffrn_reflns_limit_k_max 14
_diffrn_reflns_limit_k_min -14
_diffrn_reflns_limit_l_max 19
_diffrn_reflns_limit_l_min 0
_diffrn_reflns_number 18168
_diffrn_reflns_theta_full 25.232
_diffrn_reflns_theta_max 26.013
_diffrn_reflns_theta_min 2.057
_diffrn_standards_number 0
_exptl_absorpt_coefficient_mu 0.687
_exptl_absorpt_correction_T_max 0.90
_exptl_absorpt_correction_T_min 0.87
_exptl_absorpt_correction_type multi-scan
_exptl_absorpt_process_details
;
[c.f. r.h. blessing, acta cryst. (1995), a51, 33-38]
;
_exptl_crystal_colour yellow
_exptl_crystal_density_diffrn 1.366
_exptl_crystal_description block
_exptl_crystal_F_000 768
_exptl_crystal_size_max 0.30
_exptl_crystal_size_mid 0.20
_exptl_crystal_size_min 0.15
_refine_diff_density_max 0.56
_refine_diff_density_min -0.77
_refine_ls_extinction_method none
_refine_ls_goodness_of_fit_ref 1.0842
_refine_ls_hydrogen_treatment constr
_refine_ls_matrix_type full
_refine_ls_number_parameters 397
_refine_ls_number_reflns 4075
_refine_ls_number_restraints 0
_refine_ls_R_factor_all 0.0732
_refine_ls_R_factor_gt 0.0417
_refine_ls_shift/su_max 0.000402
_refine_ls_structure_factor_coef F
_refine_ls_weighting_details
;
 Method, part 1, Chebychev polynomial, (Watkin, 1994, Prince, 1982) 
 [weight] = 1.0/[A~0~*T~0~(x)+A~1~*T~1~(x) ... +A~n-1~]*T~n-1~(x)] 
 where A~i~ are the Chebychev coefficients listed below and x= Fcalc/Fmax 
 Method = Robust Weighting (Prince, 1982) 
 W = [weight] * [1-(deltaF/6*sigmaF)^2^]^2^ 
 A~i~ are: 
 1.31 0.247E-01 0.624
;
_refine_ls_weighting_scheme calc
_refine_ls_wR_factor_all 0.0653
_refine_ls_wR_factor_gt 0.0462
_refine_ls_wR_factor_ref 0.0462
_reflns_limit_h_max 11
_reflns_limit_h_min -11
_reflns_limit_k_max 14
_reflns_limit_k_min -14
_reflns_limit_l_max 19
_reflns_limit_l_min 0
_reflns_number_gt 4075
_reflns_number_total 6698
_reflns_threshold_expression I>2.0\s(I)
_cod_data_source_file ja801159v-file003.cif
_cod_data_source_block CRYSTALS_cif
_cod_original_sg_symbol_H-M 'P -1 '
_cod_original_formula_sum 'C32 H34 Cl1 F3 N2 O3 P1 Rh1 S1'
_cod_database_code 4107950

loop_
_symmetry_equiv_pos_as_xyz
x,y,z
-x,-y,-z

loop_
_atom_site_label
_atom_site_type_symbol
_atom_site_fract_x
_atom_site_fract_y
_atom_site_fract_z
_atom_site_U_iso_or_equiv
_atom_site_occupancy
_atom_site_adp_type
_atom_site_refinement_flags_posn
Rh1 Rh 0.46850(4) 0.42002(3) 0.80010(2) 0.0297 1.0000 Uani .
P1 P 0.93185(13) 0.19343(10) 0.68067(7) 0.0299 1.0000 Uani .
N1 N 0.7738(4) 0.3201(3) 0.8338(2) 0.0248 1.0000 Uani .
N2 N 0.6369(4) 0.2289(3) 0.9143(2) 0.0301 1.0000 Uani .
C1 C 0.6367(5) 0.3156(4) 0.8509(3) 0.0287 1.0000 Uani .
C2 C 0.8560(5) 0.2415(4) 0.8871(3) 0.0304 1.0000 Uani .
C3 C 0.7707(5) 0.1838(4) 0.9372(3) 0.0340 1.0000 Uani .
C4 C 0.5155(5) 0.1810(4) 0.9506(3) 0.0401 1.0000 Uani .
C5 C 0.8268(5) 0.3928(4) 0.7660(3) 0.0287 1.0000 Uani .
C6 C 0.8121(5) 0.5089(4) 0.7725(3) 0.0340 1.0000 Uani .
C7 C 0.8694(6) 0.5786(4) 0.7097(3) 0.0399 1.0000 Uani .
C8 C 0.9418(6) 0.5331(4) 0.6396(3) 0.0446 1.0000 Uani .
C9 C 0.9557(6) 0.4175(4) 0.6320(3) 0.0389 1.0000 Uani .
C10 C 0.8994(5) 0.3446(4) 0.6949(3) 0.0314 1.0000 Uani .
C11 C 0.9514(6) 0.1834(4) 0.5697(3) 0.0354 1.0000 Uani .
C12 C 0.8342(7) 0.2187(5) 0.5255(3) 0.0546 1.0000 Uani .
C13 C 0.8440(8) 0.2103(6) 0.4392(3) 0.0630 1.0000 Uani .
C14 C 0.9682(8) 0.1694(5) 0.3979(4) 0.0566 1.0000 Uani .
C15 C 1.0850(8) 0.1355(5) 0.4404(4) 0.0590 1.0000 Uani .
C16 C 1.0777(6) 0.1412(5) 0.5278(4) 0.0478 1.0000 Uani .
C17 C 1.0901(5) 0.1260(4) 0.7280(3) 0.0345 1.0000 Uani .
C18 C 1.2036(6) 0.1797(5) 0.7207(4) 0.0453 1.0000 Uani .
C19 C 1.3231(7) 0.1286(5) 0.7592(4) 0.0555 1.0000 Uani .
C20 C 1.3287(7) 0.0239(5) 0.8064(4) 0.0547 1.0000 Uani .
C21 C 1.2170(6) -0.0311(5) 0.8145(4) 0.0449 1.0000 Uani .
C22 C 1.0975(6) 0.0190(4) 0.7756(3) 0.0358 1.0000 Uani .
C23 C 0.7948(5) 0.1208(4) 0.7223(3) 0.0338 1.0000 Uani .
C24 C 0.3155(6) 0.5644(4) 0.7421(3) 0.0397 1.0000 Uani .
C25 C 0.2516(6) 0.4750(4) 0.7713(3) 0.0419 1.0000 Uani .
C26 C 0.1599(6) 0.4624(6) 0.8522(4) 0.0580 1.0000 Uani .
C27 C 0.2220(6) 0.4915(5) 0.9284(4) 0.0537 1.0000 Uani .
C28 C 0.3798(5) 0.4628(4) 0.9214(3) 0.0380 1.0000 Uani .
C29 C 0.4639(6) 0.5403(4) 0.8861(3) 0.0397 1.0000 Uani .
C30 C 0.4135(7) 0.6610(5) 0.8477(4) 0.0495 1.0000 Uani .
C31 C 0.2998(7) 0.6704(4) 0.7873(4) 0.0467 1.0000 Uani .
C33 C 0.1189(6) 0.1776(4) 0.0508(3) 0.0399 1.0000 Uani .
Cl1 Cl 0.52837(15) 0.34384(11) 0.66819(7) 0.0430 1.0000 Uani .
S1 S 0.23089(13) 0.16642(10) 0.13621(7) 0.0306 1.0000 Uani .
O1 O 0.1356(4) 0.1606(3) 0.2100(2) 0.0420 1.0000 Uani .
O2 O 0.3298(4) 0.0618(3) 0.1249(2) 0.0449 1.0000 Uani .
O3 O 0.2855(4) 0.2697(3) 0.1189(2) 0.0437 1.0000 Uani .
F1 F 0.0541(4) 0.0892(3) 0.0566(2) 0.0586 1.0000 Uani .
F2 F 0.0216(4) 0.2717(3) 0.0497(2) 0.0704 1.0000 Uani .
F3 F 0.1898(4) 0.1802(3) -0.02440(18) 0.0606 1.0000 Uani .
H21 H 0.9520 0.2317 0.8875 0.0355 1.0000 Uiso R
H31 H 0.7949 0.1235 0.9800 0.0411 1.0000 Uiso R
H41 H 0.5363 0.0988 0.9492 0.0619 1.0000 Uiso R
H42 H 0.4911 0.1976 1.0082 0.0621 1.0000 Uiso R
H43 H 0.4383 0.2154 0.9165 0.0622 1.0000 Uiso R
H61 H 0.7617 0.5397 0.8205 0.0433 1.0000 Uiso R
H71 H 0.8604 0.6578 0.7154 0.0492 1.0000 Uiso R
H81 H 0.9823 0.5803 0.5971 0.0522 1.0000 Uiso R
H91 H 1.0034 0.3870 0.5834 0.0493 1.0000 Uiso R
H121 H 0.7501 0.2496 0.5541 0.0633 1.0000 Uiso R
H131 H 0.7639 0.2316 0.4097 0.0722 1.0000 Uiso R
H141 H 0.9738 0.1660 0.3399 0.0670 1.0000 Uiso R
H151 H 1.1697 0.1076 0.4112 0.0761 1.0000 Uiso R
H161 H 1.1572 0.1164 0.5580 0.0632 1.0000 Uiso R
H181 H 1.1979 0.2509 0.6892 0.0542 1.0000 Uiso R
H191 H 1.3992 0.1656 0.7534 0.0682 1.0000 Uiso R
H201 H 1.4096 -0.0100 0.8329 0.0672 1.0000 Uiso R
H211 H 1.2215 -0.1039 0.8463 0.0523 1.0000 Uiso R
H221 H 1.0217 -0.0183 0.7810 0.0433 1.0000 Uiso R
H231 H 0.8141 0.0449 0.7037 0.0541 1.0000 Uiso R
H232 H 0.7897 0.1157 0.7830 0.0542 1.0000 Uiso R
H233 H 0.7089 0.1639 0.7020 0.0544 1.0000 Uiso R
H241 H 0.3368 0.5765 0.6806 0.0465 1.0000 Uiso R
H251 H 0.2314 0.4327 0.7278 0.0503 1.0000 Uiso R
H261 H 0.0713 0.5138 0.8451 0.0703 1.0000 Uiso R
H262 H 0.1470 0.3822 0.8632 0.0702 1.0000 Uiso R
H271 H 0.1930 0.5735 0.9326 0.0612 1.0000 Uiso R
H272 H 0.1856 0.4493 0.9798 0.0611 1.0000 Uiso R
H281 H 0.4193 0.4056 0.9655 0.0431 1.0000 Uiso R
H291 H 0.5540 0.5305 0.9107 0.0495 1.0000 Uiso R
H301 H 0.3787 0.7104 0.8933 0.0662 1.0000 Uiso R
H302 H 0.4929 0.6880 0.8153 0.0662 1.0000 Uiso R
H311 H 0.2081 0.6826 0.8194 0.0563 1.0000 Uiso R
H312 H 0.3051 0.7365 0.7455 0.0560 1.0000 Uiso R

loop_
_atom_site_aniso_label
_atom_site_aniso_U_11
_atom_site_aniso_U_22
_atom_site_aniso_U_33
_atom_site_aniso_U_23
_atom_site_aniso_U_13
_atom_site_aniso_U_12
Rh1 0.0295(2) 0.0311(2) 0.02830(19) -0.00553(14) -0.00725(14) -0.00111(14)
P1 0.0371(7) 0.0244(6) 0.0276(6) -0.0045(5) 0.0035(5) -0.0067(5)
N1 0.021(2) 0.0294(19) 0.0239(18) -0.0062(15) -0.0027(14) -0.0017(15)
N2 0.030(2) 0.033(2) 0.0246(19) -0.0020(15) -0.0005(15) -0.0019(16)
C1 0.034(3) 0.028(2) 0.023(2) -0.0082(18) -0.0014(18) -0.0024(19)
C2 0.021(2) 0.039(3) 0.029(2) -0.0024(19) -0.0061(18) 0.0004(19)
C3 0.031(3) 0.042(3) 0.024(2) 0.0000(19) -0.0045(19) 0.004(2)
C4 0.034(3) 0.042(3) 0.043(3) -0.009(2) 0.008(2) -0.007(2)
C5 0.027(3) 0.030(2) 0.029(2) -0.0016(18) -0.0050(18) -0.0039(19)
C6 0.040(3) 0.027(2) 0.036(3) -0.0108(19) -0.003(2) -0.004(2)
C7 0.053(4) 0.024(2) 0.044(3) -0.004(2) -0.007(2) -0.009(2)
C8 0.063(4) 0.029(3) 0.043(3) -0.001(2) 0.002(3) -0.015(2)
C9 0.053(3) 0.030(3) 0.033(3) -0.004(2) 0.007(2) -0.011(2)
C10 0.037(3) 0.028(2) 0.029(2) -0.0028(18) -0.0010(19) -0.0063(19)
C11 0.049(3) 0.022(2) 0.034(3) -0.0068(19) 0.007(2) -0.007(2)
C12 0.067(4) 0.056(4) 0.031(3) -0.007(2) 0.004(3) 0.008(3)
C13 0.088(5) 0.066(4) 0.030(3) -0.005(3) -0.007(3) -0.002(4)
C14 0.091(5) 0.052(3) 0.032(3) -0.013(3) 0.017(3) -0.033(3)
C15 0.075(5) 0.062(4) 0.048(3) -0.034(3) 0.033(3) -0.032(3)
C16 0.046(4) 0.047(3) 0.055(3) -0.018(3) 0.009(3) -0.019(3)
C17 0.036(3) 0.033(3) 0.035(3) -0.008(2) 0.004(2) -0.009(2)
C18 0.047(4) 0.037(3) 0.054(3) -0.003(2) 0.000(3) -0.016(2)
C19 0.038(4) 0.060(4) 0.075(4) -0.008(3) -0.008(3) -0.025(3)
C20 0.042(4) 0.050(3) 0.072(4) -0.008(3) -0.012(3) -0.004(3)
C21 0.041(3) 0.037(3) 0.056(3) -0.003(2) -0.008(3) -0.005(2)
C22 0.040(3) 0.026(2) 0.041(3) -0.005(2) 0.002(2) -0.007(2)
C23 0.038(3) 0.031(2) 0.033(2) -0.0081(19) 0.000(2) -0.008(2)
C24 0.040(3) 0.032(3) 0.044(3) 0.001(2) -0.023(2) 0.008(2)
C25 0.032(3) 0.042(3) 0.052(3) -0.008(2) -0.022(2) 0.003(2)
C26 0.037(3) 0.060(4) 0.076(4) -0.004(3) -0.009(3) -0.005(3)
C27 0.044(4) 0.054(3) 0.054(3) 0.000(3) 0.009(3) 0.002(3)
C28 0.033(3) 0.044(3) 0.031(2) -0.010(2) -0.003(2) 0.009(2)
C29 0.036(3) 0.045(3) 0.040(3) -0.017(2) -0.009(2) -0.001(2)
C30 0.053(4) 0.040(3) 0.058(3) -0.013(3) -0.014(3) -0.006(3)
C31 0.059(4) 0.028(3) 0.051(3) -0.001(2) -0.014(3) 0.001(2)
C33 0.036(3) 0.039(3) 0.043(3) -0.006(2) 0.004(2) -0.005(2)
Cl1 0.0561(9) 0.0422(7) 0.0286(6) -0.0082(5) -0.0088(5) 0.0012(6)
S1 0.0316(7) 0.0296(6) 0.0313(6) -0.0073(5) 0.0019(5) -0.0073(5)
O1 0.049(2) 0.048(2) 0.0308(17) -0.0089(15) 0.0130(16) -0.0182(17)
O2 0.039(2) 0.0375(19) 0.053(2) -0.0085(16) -0.0047(17) 0.0066(16)
O3 0.054(2) 0.0358(19) 0.048(2) -0.0096(15) 0.0065(17) -0.0266(16)
F1 0.057(2) 0.068(2) 0.061(2) -0.0076(17) -0.0095(16) -0.0343(17)
F2 0.053(2) 0.066(2) 0.083(3) -0.0096(19) -0.0214(18) 0.0211(18)
F3 0.055(2) 0.096(3) 0.0329(16) -0.0054(16) 0.0024(15) -0.0231(19)

loop_
_atom_type_symbol
_atom_type_scat_dispersion_real
_atom_type_scat_dispersion_imag
_atom_type_scat_Cromer_Mann_a1
_atom_type_scat_Cromer_Mann_b1
_atom_type_scat_Cromer_Mann_a2
_atom_type_scat_Cromer_Mann_b2
_atom_type_scat_Cromer_Mann_a3
_atom_type_scat_Cromer_Mann_b3
_atom_type_scat_Cromer_Mann_a4
_atom_type_scat_Cromer_Mann_b4
_atom_type_scat_Cromer_Mann_c
_atom_type_scat_source
C 0.0033 0.0016 2.3100 20.8439 1.0200 10.2075 1.5886 0.5687 0.8650 51.6512 0.2156 'International Tables Vol C 4.2.6.8 and 6.1.1.4'
H 0.0000 0.0000 0.4930 10.5109 0.3229 26.1257 0.1402 3.1424 0.0408 57.7998 0.0030 'International Tables Vol C 4.2.6.8 and 6.1.1.4'
N 0.0061 0.0033 12.2126 0.0057 3.1322 9.8933 2.0125 28.9975 1.1663 0.5826 -11.5290 'International Tables Vol C 4.2.6.8 and 6.1.1.4'
O 0.0106 0.0060 3.0485 13.2771 2.2868 5.7011 1.5463 0.3239 0.8670 32.9089 0.2508 'International Tables Vol C 4.2.6.8 and 6.1.1.4'
P 0.1023 0.0942 6.4345 1.9067 4.1791 27.1570 1.7800 0.5260 1.4908 68.1645 1.1149 'International Tables Vol C 4.2.6.8 and 6.1.1.4'
Rh -1.1178 0.9187 19.2957 0.7515 14.3501 8.2176 4.7343 25.8749 1.2892 98.6062 5.3280 'International Tables Vol C 4.2.6.8 and 6.1.1.4'
S 0.1246 0.1234 6.9053 1.4679 5.2034 22.2151 1.4379 0.2536 1.5863 56.1720 0.8669 'International Tables Vol C 4.2.6.8 and 6.1.1.4'
F 0.0171 0.0103 3.5392 10.2825 2.6412 4.2944 1.5170 0.2615 1.0243 26.1476 0.2776 'International Tables Vol C 4.2.6.8 and 6.1.1.4'
Cl 0.1484 0.1585 11.4604 0.0104 7.1964 1.1662 6.2556 18.5194 1.6455 47.7784 -9.5574 'International Tables Vol C 4.2.6.8 and 6.1.1.4'

loop_
_geom_angle_atom_site_label_1
_geom_angle_atom_site_label_2
_geom_angle_atom_site_label_3
_geom_angle
_geom_angle_publ_flag
C1 Rh1 C24 166.82(19) yes
C1 Rh1 C25 157.0(2) yes
C24 Rh1 C25 35.8(2) yes
C1 Rh1 C28 91.22(18) yes
C24 Rh1 C28 89.26(19) yes
C25 Rh1 C28 81.3(2) yes
C1 Rh1 C29 91.15(19) yes
C24 Rh1 C29 81.06(19) yes
C25 Rh1 C29 96.2(2) yes
C28 Rh1 C29 38.5(2) yes
C1 Rh1 Cl1 91.73(12) yes
C24 Rh1 Cl1 90.85(14) yes
C25 Rh1 Cl1 90.96(15) yes
C28 Rh1 Cl1 166.55(16) yes
C29 Rh1 Cl1 154.48(16) yes
C10 P1 C11 107.0(2) yes
C10 P1 C17 107.9(2) yes
C11 P1 C17 110.6(2) yes
C10 P1 C23 114.7(2) yes
C11 P1 C23 106.5(2) yes
C17 P1 C23 110.0(2) yes
C1 N1 C2 111.8(4) yes
C1 N1 C5 124.0(4) yes
C2 N1 C5 124.2(4) yes
C1 N2 C3 111.3(4) yes
C1 N2 C4 125.6(4) yes
C3 N2 C4 122.9(4) yes
N1 C1 N2 103.4(4) yes
N1 C1 Rh1 128.8(3) yes
N2 C1 Rh1 127.7(3) yes
N1 C2 C3 106.7(4) yes
N1 C2 H21 126.1 no
C3 C2 H21 127.2 no
N2 C3 C2 106.8(4) yes
N2 C3 H31 125.6 no
C2 C3 H31 127.6 no
N2 C4 H41 109.1 no
N2 C4 H42 111.2 no
H41 C4 H42 108.9 no
N2 C4 H43 107.6 no
H41 C4 H43 110.2 no
H42 C4 H43 109.8 no
N1 C5 C6 119.8(4) yes
N1 C5 C10 119.7(4) yes
C6 C5 C10 120.5(4) yes
C5 C6 C7 120.3(4) yes
C5 C6 H61 119.0 no
C7 C6 H61 120.7 no
C6 C7 C8 120.3(4) yes
C6 C7 H71 119.6 no
C8 C7 H71 120.1 no
C7 C8 C9 119.9(5) yes
C7 C8 H81 120.4 no
C9 C8 H81 119.7 no
C8 C9 C10 121.2(5) yes
C8 C9 H91 119.7 no
C10 C9 H91 119.1 no
P1 C10 C5 124.8(3) yes
P1 C10 C9 117.3(3) yes
C5 C10 C9 117.9(4) yes
P1 C11 C12 117.8(4) yes
P1 C11 C16 122.4(4) yes
C12 C11 C16 119.8(5) yes
C11 C12 C13 119.8(6) yes
C11 C12 H121 119.0 no
C13 C12 H121 121.2 no
C12 C13 C14 120.5(7) yes
C12 C13 H131 119.7 no
C14 C13 H131 119.8 no
C13 C14 C15 120.4(5) yes
C13 C14 H141 119.7 no
C15 C14 H141 119.9 no
C14 C15 C16 120.3(6) yes
C14 C15 H151 119.5 no
C16 C15 H151 120.2 no
C15 C16 C11 119.2(6) yes
C15 C16 H161 121.0 no
C11 C16 H161 119.8 no
P1 C17 C18 121.3(4) yes
P1 C17 C22 119.7(4) yes
C18 C17 C22 119.0(5) yes
C17 C18 C19 120.8(5) yes
C17 C18 H181 118.6 no
C19 C18 H181 120.5 no
C18 C19 C20 119.6(5) yes
C18 C19 H191 119.9 no
C20 C19 H191 120.5 no
C19 C20 C21 120.5(6) yes
C19 C20 H201 119.3 no
C21 C20 H201 120.2 no
C20 C21 C22 120.2(5) yes
C20 C21 H211 120.4 no
C22 C21 H211 119.3 no
C17 C22 C21 119.8(5) yes
C17 C22 H221 119.9 no
C21 C22 H221 120.2 no
P1 C23 H231 108.9 no
P1 C23 H232 108.6 no
H231 C23 H232 110.3 no
P1 C23 H233 108.7 no
H231 C23 H233 110.1 no
H232 C23 H233 110.2 no
Rh1 C24 C25 70.4(3) yes
Rh1 C24 C31 111.2(3) yes
C25 C24 C31 123.1(5) yes
Rh1 C24 H241 111.1 no
C25 C24 H241 116.6 no
C31 C24 H241 114.9 no
Rh1 C25 C24 73.8(3) yes
Rh1 C25 C26 108.4(4) yes
C24 C25 C26 127.2(5) yes
Rh1 C25 H251 110.6 no
C24 C25 H251 114.3 no
C26 C25 H251 113.5 no
C25 C26 C27 113.1(5) yes
C25 C26 H261 108.2 no
C27 C26 H261 108.7 no
C25 C26 H262 108.6 no
C27 C26 H262 107.9 no
H261 C26 H262 110.4 no
C26 C27 C28 112.6(5) yes
C26 C27 H271 108.4 no
C28 C27 H271 108.3 no
C26 C27 H272 109.2 no
C28 C27 H272 109.5 no
H271 C27 H272 108.8 no
C27 C28 Rh1 113.6(4) yes
C27 C28 C29 123.7(5) yes
Rh1 C28 C29 69.7(3) yes
C27 C28 H281 114.2 no
Rh1 C28 H281 111.1 no
C29 C28 H281 115.6 no
C28 C29 Rh1 71.8(3) yes
C28 C29 C30 125.8(5) yes
Rh1 C29 C30 111.5(3) yes
C28 C29 H291 115.0 no
Rh1 C29 H291 111.8 no
C30 C29 H291 113.0 no
C29 C30 C31 113.5(4) yes
C29 C30 H301 109.0 no
C31 C30 H301 109.7 no
C29 C30 H302 107.8 no
C31 C30 H302 107.4 no
H301 C30 H302 109.3 no
C30 C31 C24 112.5(4) yes
C30 C31 H311 109.1 no
C24 C31 H311 108.9 no
C30 C31 H312 108.4 no
C24 C31 H312 108.7 no
H311 C31 H312 109.1 no
S1 C33 F1 112.1(4) yes
S1 C33 F2 112.0(4) yes
F1 C33 F2 106.9(5) yes
S1 C33 F3 112.2(4) yes
F1 C33 F3 106.4(4) yes
F2 C33 F3 106.8(4) yes
C33 S1 O1 102.8(2) yes
C33 S1 O2 103.1(2) yes
O1 S1 O2 114.7(2) yes
C33 S1 O3 102.5(2) yes
O1 S1 O3 115.5(2) yes
O2 S1 O3 115.5(2) yes

loop_
_geom_bond_atom_site_label_1
_geom_bond_atom_site_label_2
_geom_bond_distance
_geom_bond_publ_flag
Rh1 C1 2.040(5) yes
Rh1 C24 2.227(4) yes
Rh1 C25 2.184(5) yes
Rh1 C28 2.130(5) yes
Rh1 C29 2.104(5) yes
Rh1 Cl1 2.3805(12) yes
P1 C10 1.809(5) yes
P1 C11 1.790(5) yes
P1 C17 1.801(5) yes
P1 C23 1.777(5) yes
N1 C1 1.360(6) yes
N1 C2 1.381(6) yes
N1 C5 1.430(6) yes
N2 C1 1.359(6) yes
N2 C3 1.389(6) yes
N2 C4 1.464(6) yes
C2 C3 1.336(7) yes
C2 H21 0.929 no
C3 H31 0.943 no
C4 H41 0.965 no
C4 H42 0.966 no
C4 H43 0.976 no
C5 C6 1.382(6) yes
C5 C10 1.404(6) yes
C6 C7 1.375(7) yes
C6 H61 0.945 no
C7 C8 1.378(7) yes
C7 H71 0.947 no
C8 C9 1.380(7) yes
C8 H81 0.939 no
C9 C10 1.394(7) yes
C9 H91 0.942 no
C11 C12 1.383(8) yes
C11 C16 1.382(8) yes
C12 C13 1.394(8) yes
C12 H121 0.935 no
C13 C14 1.358(10) yes
C13 H131 0.937 no
C14 C15 1.364(10) yes
C14 H141 0.933 no
C15 C16 1.408(8) yes
C15 H151 0.934 no
C16 H161 0.941 no
C17 C18 1.384(8) yes
C17 C22 1.398(7) yes
C18 C19 1.382(8) yes
C18 H181 0.928 no
C19 C20 1.375(9) yes
C19 H191 0.935 no
C20 C21 1.378(8) yes
C20 H201 0.937 no
C21 C22 1.381(7) yes
C21 H211 0.947 no
C22 H221 0.935 no
C23 H231 0.967 no
C23 H232 0.966 no
C23 H233 0.963 no
C24 C25 1.357(8) yes
C24 C31 1.509(7) yes
C24 H241 0.987 no
C25 C26 1.512(9) yes
C25 H251 0.970 no
C26 C27 1.530(9) yes
C26 H261 0.969 no
C26 H262 0.984 no
C27 C28 1.518(8) yes
C27 H271 0.973 no
C27 H272 0.985 no
C28 C29 1.395(8) yes
C28 H281 0.975 no
C29 C30 1.504(7) yes
C29 H291 0.988 no
C30 C31 1.536(8) yes
C30 H301 0.987 no
C30 H302 0.981 no
C31 H311 0.985 no
C31 H312 0.978 no
C33 S1 1.824(6) yes
C33 F1 1.328(6) yes
C33 F2 1.323(6) yes
C33 F3 1.331(6) yes
S1 O1 1.437(3) yes
S1 O2 1.440(3) yes
S1 O3 1.428(3) yes
